data_2016135
loop_
_publ_author_name
'Vratislav Langer'
'Eva Scholtzov\'a'
'Viktor Milata'
'Tom\'a\<s Sol\<can'

_publ_section_title
;
 (<i>E</i>)-Methyl 2-anilinomethylene-3-oxobutanoate: X-ray and density
 functional theory studies
;
_journal_coeditor_code DN3055
_journal_issue 9
_journal_name_full 'Acta Crystallographica Section C'
_journal_page_first o552
_journal_page_last o554
_journal_paper_doi 10.1107/S0108270107034397
_journal_volume 63
_journal_year 2007
_chemical_formula_iupac 'C12 H13 N O3'
_chemical_formula_moiety 'C12 H13 N O3'
_chemical_formula_sum 'C12 H13 N O3'
_chemical_formula_weight 219.23
_chemical_name_systematic
;
(E)-Methyl 2-anilinomethylene-3-oxobutanoate
;
_space_group_IT_number 19
_symmetry_cell_setting orthorhombic
_symmetry_space_group_name_Hall 'P 2ac 2ab'
_symmetry_space_group_name_H-M 'P 21 21 21'
_atom_sites_solution_hydrogens geom
_atom_sites_solution_primary direct
_atom_sites_solution_secondary difmap
_audit_creation_method SHELXL97
_cell_angle_alpha 90.00
_cell_angle_beta 90.00
_cell_angle_gamma 90.00
_cell_formula_units_Z 4
_cell_length_a 5.3812(3)
_cell_length_b 9.9032(6)
_cell_length_c 20.1882(12)
_cell_measurement_reflns_used 4927
_cell_measurement_temperature 153(2)
_cell_measurement_theta_max 60.561
_cell_measurement_theta_min 4.581
_cell_volume 1075.85(11)
_computing_cell_refinement 'SAINT (Bruker, 2003)'
_computing_data_collection 'SMART (Bruker, 2003)'
_computing_data_reduction 'SAINT and SADABS (Sheldrick, 2003)'
_computing_molecular_graphics 'DIAMOND (Brandenburg, 2007)'
_computing_publication_material SHELXTL
_computing_structure_refinement SHELXTL
_computing_structure_solution 'SHELXTL (Bruker, 2003)'
_diffrn_ambient_temperature 153(2)
_diffrn_measured_fraction_theta_full 0.997
_diffrn_measured_fraction_theta_max 0.997
_diffrn_measurement_device_type 'Siemens SMART CCD area-detector'
_diffrn_measurement_method \w
_diffrn_radiation_monochromator graphite
_diffrn_radiation_source 'fine-focus sealed tube'
_diffrn_radiation_type MoK\a
_diffrn_radiation_wavelength 0.71073
_diffrn_reflns_av_R_equivalents 0.0365
_diffrn_reflns_av_sigmaI/netI 0.0194
_diffrn_reflns_limit_h_max 7
_diffrn_reflns_limit_h_min -7
_diffrn_reflns_limit_k_max 14
_diffrn_reflns_limit_k_min -14
_diffrn_reflns_limit_l_max 28
_diffrn_reflns_limit_l_min -28
_diffrn_reflns_number 17633
_diffrn_reflns_theta_full 30.50
_diffrn_reflns_theta_max 30.50
_diffrn_reflns_theta_min 2.29
_diffrn_standards_decay_% 0
_diffrn_standards_number 0
_exptl_absorpt_coefficient_mu 0.098
_exptl_absorpt_correction_T_max 0.9893
_exptl_absorpt_correction_T_min 0.8113
_exptl_absorpt_correction_type multi-scan
_exptl_absorpt_process_details '(SADABS; Sheldrick, 2003)'
_exptl_crystal_colour colourless
_exptl_crystal_density_diffrn 1.354
_exptl_crystal_density_method 'not measured'
_exptl_crystal_description needle
_exptl_crystal_F_000 464
_exptl_crystal_size_max 0.48
_exptl_crystal_size_mid 0.13
_exptl_crystal_size_min 0.11
_refine_diff_density_max 0.285
_refine_diff_density_min -0.147
_refine_ls_extinction_method none
_refine_ls_goodness_of_fit_ref 1.000
_refine_ls_hydrogen_treatment mixed
_refine_ls_matrix_type full
_refine_ls_number_parameters 156
_refine_ls_number_reflns 1912
_refine_ls_number_restraints 0
_refine_ls_restrained_S_all 1.000
_refine_ls_R_factor_all 0.0459
_refine_ls_R_factor_gt 0.0353
_refine_ls_shift/su_max 0.000
_refine_ls_shift/su_mean 0.000
_refine_ls_structure_factor_coef Fsqd
_refine_ls_weighting_details 'calc w = 1/[\s^2^(Fo^2^)+(0.0591P)^2^+0.1718P] where P=(Fo^2^+2Fc^2^)/3'
_refine_ls_weighting_scheme calc
_refine_ls_wR_factor_gt 0.0929
_refine_ls_wR_factor_ref 0.1000
_reflns_number_gt 1627
_reflns_number_total 1912
_reflns_threshold_expression I>2\s(I)
_cod_data_source_file dn3055.cif
_cod_data_source_block I
_cod_database_code 2016135
_cod_database_fobs_code 2016135

loop_
_symmetry_equiv_pos_as_xyz
'x, y, z'
'-x+1/2, -y, z+1/2'
'-x, y+1/2, -z+1/2'
'x+1/2, -y+1/2, -z'

loop_
_atom_site_type_symbol
_atom_site_label
_atom_site_fract_x
_atom_site_fract_y
_atom_site_fract_z
_atom_site_U_iso_or_equiv
_atom_site_adp_type
_atom_site_calc_flag
_atom_site_refinement_flags
_atom_site_occupancy
O O1 0.3891(2) 0.54411(12) 0.74710(6) 0.0330(3) Uani d . 1
O O2 0.1743(3) 0.72893(15) 0.71974(6) 0.0445(4) Uani d . 1
O O3 0.6373(3) 0.76568(13) 0.55311(6) 0.0385(3) Uani d . 1
N N1 0.8676(3) 0.55310(13) 0.59931(7) 0.0252(3) Uani d . 1
H H1 0.8614(3) 0.6165(14) 0.5667(7) 0.030 Uiso d R 1
C C1 1.0545(3) 0.45329(15) 0.59415(7) 0.0228(3) Uani d . 1
C C2 1.2169(3) 0.46189(16) 0.54050(7) 0.0253(3) Uani d . 1
H H2 1.1981(5) 0.5312(15) 0.5090(7) 0.030 Uiso d R 1
C C3 1.4062(3) 0.36788(17) 0.53372(8) 0.0282(3) Uani d . 1
H H3 1.516(2) 0.3731(2) 0.4968(8) 0.034 Uiso d R 1
C C4 1.4375(3) 0.26652(17) 0.58021(8) 0.0310(3) Uani d . 1
H H4 1.568(3) 0.2032(15) 0.57562(14) 0.037 Uiso d R 1
C C5 1.2757(3) 0.25836(17) 0.63356(8) 0.0299(3) Uani d . 1
H H5 1.2978(6) 0.1879(15) 0.6664(7) 0.036 Uiso d R 1
C C6 1.0822(3) 0.35021(16) 0.64043(7) 0.0267(3) Uani d . 1
H H6 0.972(2) 0.3429(2) 0.6757(8) 0.032 Uiso d R 1
C C7 0.7004(3) 0.56288(15) 0.64738(7) 0.0242(3) Uani d . 1
H H7 0.7069(3) 0.4983(14) 0.6810(7) 0.029 Uiso d R 1
C C8 0.5167(3) 0.66084(15) 0.65198(7) 0.0252(3) Uani d . 1
C C9 0.4898(3) 0.76324(15) 0.60058(8) 0.0289(3) Uani d . 1
C C10 0.2862(4) 0.86706(18) 0.60232(10) 0.0375(4) Uani d . 1
H H10A 0.3075(17) 0.9291(12) 0.5662(6) 0.056 Uiso d R 1
H H10B 0.2930(18) 0.9154(12) 0.6435(6) 0.056 Uiso d R 1
H H10C 0.128(2) 0.8230(6) 0.5983(8) 0.056 Uiso d R 1
C C11 0.3438(3) 0.65230(16) 0.70802(7) 0.0269(3) Uani d . 1
C C12 0.2059(4) 0.5172(2) 0.79716(9) 0.0374(4) Uani d . 1
H H12A 0.2287(19) 0.5796(13) 0.8341(6) 0.056 Uiso d R 1
H H12B 0.2244(18) 0.4246(13) 0.8129(6) 0.056 Uiso d R 1
H H12C 0.040(2) 0.5291(15) 0.7785(3) 0.056 Uiso d R 1

loop_
_atom_site_aniso_label
_atom_site_aniso_U_11
_atom_site_aniso_U_22
_atom_site_aniso_U_33
_atom_site_aniso_U_12
_atom_site_aniso_U_13
_atom_site_aniso_U_23
O1 0.0323(6) 0.0348(6) 0.0318(6) 0.0043(5) 0.0073(5) 0.0024(5)
O2 0.0453(8) 0.0524(8) 0.0359(6) 0.0215(7) 0.0132(6) 0.0038(6)
O3 0.0409(7) 0.0330(6) 0.0416(6) 0.0076(6) 0.0127(6) 0.0079(5)
N1 0.0263(6) 0.0223(6) 0.0270(6) 0.0006(5) 0.0018(5) -0.0014(5)
C1 0.0212(7) 0.0221(6) 0.0253(6) -0.0008(6) -0.0010(5) -0.0043(5)
C2 0.0263(7) 0.0275(7) 0.0221(6) -0.0016(6) -0.0009(6) -0.0009(6)
C3 0.0239(7) 0.0349(8) 0.0259(7) -0.0010(7) 0.0028(6) -0.0057(6)
C4 0.0255(7) 0.0318(8) 0.0356(8) 0.0040(7) -0.0008(6) -0.0062(7)
C5 0.0318(8) 0.0264(7) 0.0316(7) 0.0034(7) -0.0016(7) 0.0018(6)
C6 0.0280(7) 0.0265(7) 0.0256(7) -0.0007(7) 0.0041(6) 0.0003(6)
C7 0.0239(7) 0.0237(7) 0.0251(7) -0.0025(6) -0.0011(5) -0.0049(5)
C8 0.0246(7) 0.0242(6) 0.0268(7) 0.0004(6) 0.0001(6) -0.0043(6)
C9 0.0295(8) 0.0227(7) 0.0345(8) 0.0003(7) 0.0017(6) -0.0023(6)
C10 0.0377(9) 0.0326(8) 0.0421(9) 0.0092(8) 0.0050(8) 0.0049(7)
C11 0.0267(7) 0.0296(7) 0.0244(7) 0.0005(6) -0.0014(6) -0.0062(6)
C12 0.0352(9) 0.0453(10) 0.0315(8) -0.0017(8) 0.0078(7) 0.0029(7)

loop_
_atom_type_symbol
_atom_type_description
_atom_type_scat_dispersion_real
_atom_type_scat_dispersion_imag
_atom_type_scat_source
C C 0.0033 0.0000 'International Tables Vol C Tables 4.2.6.8 and 6.1.1.4'
H H 0.0000 0.0000 'International Tables Vol C Tables 4.2.6.8 and 6.1.1.4'
N N 0.0061 0.0000 'International Tables Vol C Tables 4.2.6.8 and 6.1.1.4'
O O 0.0106 0.0000 'International Tables Vol C Tables 4.2.6.8 and 6.1.1.4'

loop_
_geom_angle_atom_site_label_1
_geom_angle_atom_site_label_2
_geom_angle_atom_site_label_3
_geom_angle
C11 O1 C12 115.69(13)
C7 N1 C1 125.96(13)
C7 N1 H1 117.0
C1 N1 H1 117.0
C2 C1 C6 119.95(14)
C2 C1 N1 117.41(13)
C6 C1 N1 122.64(13)
C3 C2 C1 119.74(14)
C3 C2 H2 120.1
C1 C2 H2 120.1
C2 C3 C4 120.60(15)
C2 C3 H3 119.7
C4 C3 H3 119.7
C5 C4 C3 119.49(15)
C5 C4 H4 120.3
C3 C4 H4 120.3
C4 C5 C6 120.63(15)
C4 C5 H5 119.7
C6 C5 H5 119.7
C1 C6 C5 119.56(14)
C1 C6 H6 120.2
C5 C6 H6 120.2
N1 C7 C8 125.65(14)
N1 C7 H7 117.2
C8 C7 H7 117.2
C7 C8 C11 117.58(14)
C7 C8 C9 120.60(14)
C11 C8 C9 121.73(14)
O3 C9 C8 119.88(14)
O3 C9 C10 118.01(15)
C8 C9 C10 122.11(15)
C9 C10 H10A 109.5
C9 C10 H10B 109.5
H10A C10 H10B 109.5
C9 C10 H10C 109.5
H10A C10 H10C 109.5
H10B C10 H10C 109.5
O2 C11 O1 121.24(15)
O2 C11 C8 126.35(15)
O1 C11 C8 112.40(13)
O1 C12 H12A 109.5
O1 C12 H12B 109.5
H12A C12 H12B 109.5
O1 C12 H12C 109.5
H12A C12 H12C 109.5
H12B C12 H12C 109.5

loop_
_geom_bond_atom_site_label_1
_geom_bond_atom_site_label_2
_geom_bond_distance
_geom_bond_publ_flag
O1 C11 1.353(2) ?
O1 C12 1.437(2) ?
O2 C11 1.210(2) y
O3 C9 1.245(2) y
N1 C7 1.3269(19) y
N1 C1 1.4142(19) y
N1 H1 0.9107 ?
C1 C2 1.394(2) ?
C1 C6 1.392(2) ?
C2 C3 1.387(2) ?
C2 H2 0.9412 ?
C3 C4 1.384(2) ?
C3 H3 0.9516 ?
C4 C5 1.387(2) ?
C4 H4 0.9474 ?
C5 C6 1.389(2) ?
C5 H5 0.9695 ?
C6 H6 0.9300 ?
C7 C8 1.388(2) y
C7 H7 0.9340 ?
C8 C11 1.467(2) y
C8 C9 1.458(2) ?
C9 C10 1.503(2) ?
C10 H10A 0.9601 ?
C10 H10B 0.9601 ?
C10 H10C 0.9601 ?
C12 H12A 0.9761 ?
C12 H12B 0.9761 ?
C12 H12C 0.9761 ?

loop_
_geom_hbond_atom_site_label_D
_geom_hbond_atom_site_label_H
_geom_hbond_atom_site_label_A
_geom_hbond_site_symmetry_A
_geom_hbond_distance_DH
_geom_hbond_distance_HA
_geom_hbond_distance_DA
_geom_hbond_angle_DHA
N1 H1 O3 . 0.91 1.93 2.6149(18) 130.8
C2 H2 O3 4_566 0.94 2.39 3.322(2) 169.1
C6 H6 O2 3_646 0.93 2.52 3.3640(19) 151.2
C7 H7 O1 . 0.93 2.22 2.6256(19) 105.6

loop_
_geom_torsion_atom_site_label_1
_geom_torsion_atom_site_label_2
_geom_torsion_atom_site_label_3
_geom_torsion_atom_site_label_4
_geom_torsion
_geom_torsion_publ_flag
C7 N1 C1 C2 -178.57(14) ?
C7 N1 C1 C6 0.6(2) ?
C6 C1 C2 C3 -0.3(2) ?
N1 C1 C2 C3 178.92(13) y
C1 C2 C3 C4 -0.8(2) ?
C2 C3 C4 C5 0.8(2) ?
C3 C4 C5 C6 0.4(2) ?
C2 C1 C6 C5 1.5(2) ?
N1 C1 C6 C5 -177.68(14) ?
C4 C5 C6 C1 -1.6(2) ?
C1 N1 C7 C8 -179.71(14) y
N1 C7 C8 C11 178.16(14) ?
N1 C7 C8 C9 1.6(2) y
C7 C8 C9 O3 -2.2(2) ?
C11 C8 C9 O3 -178.61(15) ?
C7 C8 C9 C10 177.22(15) ?
C11 C8 C9 C10 0.8(2) ?
C12 O1 C11 O2 7.8(2) ?
C12 O1 C11 C8 -171.03(14) ?
C7 C8 C11 O2 179.72(16) ?
C9 C8 C11 O2 -3.8(3) ?
C7 C8 C11 O1 -1.5(2) ?
C9 C8 C11 O1 175.03(14) ?

loop_
_cod_related_entry_id
_cod_related_entry_database
_cod_related_entry_code
1 ChemSpider 4513596
